data_2204700
loop_
_publ_author_name
'I. Darren Grice'
'Ian D. Jenkins'
'W. Ken Busfield'
'Karl A. Byriel'
'Colin H. L. Kennard'

_publ_section_title
<i>trans</i>-2-(Dimethoxyphosphinoyl)-1-phenyl-1-(1,1,3,3-tetramethyl-2,3-dihydro-1<i>H</i>-isoindol-2-yloxy)ethene
_journal_issue 12
_journal_name_full 'Acta Crystallographica Section E'
_journal_page_first o2386
_journal_page_last o2387
_journal_paper_doi 10.1107/S1600536804029447
_journal_volume 60
_journal_year 2004
_chemical_formula_moiety 'C22 H28 N O4 P'
_chemical_formula_sum 'C22 H28 N O4 P'
_chemical_formula_weight 401.42
_chemical_name_common
;
trans-1-(1,1,3,3-tetramethyl-2,3-dihydro-1H-isoindol-2-yloxy)
2-dimethoxy-phosphinoyl-1-phenylethene
;
_chemical_name_systematic
;
trans-1-(1,1,3,3-tetramethyl-2,3-dihydro-1H-isoindol-2-yloxy)
-2-dimethoxy-phosphinoyl-1-phenylethene
;
_space_group_IT_number 14
_symmetry_cell_setting monoclinic
_symmetry_space_group_name_Hall '-P 2ybc'
_symmetry_space_group_name_H-M 'P 1 21/c 1'
_atom_sites_solution_hydrogens geom
_atom_sites_solution_primary direct
_atom_sites_solution_secondary difmap
_audit_creation_method SHELXL-97
_cell_angle_alpha 90.00
_cell_angle_beta 90.15(2)
_cell_angle_gamma 90.00
_cell_formula_units_Z 4
_cell_length_a 8.490(4)
_cell_length_b 13.971(2)
_cell_length_c 18.552(8)
_cell_measurement_reflns_used 25
_cell_measurement_temperature 293(2)
_cell_measurement_theta_max 12.00
_cell_measurement_theta_min 10.00
_cell_volume 2200.5(14)
_computing_cell_refinement SDP
_computing_data_collection 'SDP (Frenz & Enraf-Nonius, 1985)'
_computing_data_reduction 'WinGX (Farrugia, 1999)'
_computing_molecular_graphics 'PLATON98 (Spek, 1998)'
_computing_publication_material SHELXL97
_computing_structure_refinement 'SHELXL97 (Sheldrick, 1997)'
_computing_structure_solution 'SHELXS97 (Sheldrick, 1997)'
_diffrn_ambient_temperature 293(2)
_diffrn_measured_fraction_theta_full 0.999
_diffrn_measured_fraction_theta_max 0.999
_diffrn_measurement_device '\k-geometry diffractometer'
_diffrn_measurement_device_type 'Enraf-Nonius CAD-4'
_diffrn_measurement_method w--2\q
_diffrn_radiation_monochromator graphite
_diffrn_radiation_source 'fine-focus sealed tube'
_diffrn_radiation_type Mok\a
_diffrn_radiation_wavelength 0.71073
_diffrn_reflns_av_R_equivalents 0.0268
_diffrn_reflns_av_sigmaI/netI 0.0354
_diffrn_reflns_limit_h_max 10
_diffrn_reflns_limit_h_min 0
_diffrn_reflns_limit_k_max 16
_diffrn_reflns_limit_k_min 0
_diffrn_reflns_limit_l_max 22
_diffrn_reflns_limit_l_min -22
_diffrn_reflns_number 4131
_diffrn_reflns_theta_full 25.00
_diffrn_reflns_theta_max 25.00
_diffrn_reflns_theta_min 1.82
_diffrn_standards_decay_% 0
_diffrn_standards_interval_time 120
_diffrn_standards_number 3
_exptl_absorpt_coefficient_mu 0.151
_exptl_absorpt_correction_T_max 0.9988
_exptl_absorpt_correction_T_min 0.9737
_exptl_absorpt_correction_type psi-scan
_exptl_absorpt_process_details '(North et al., 1968)'
_exptl_crystal_colour colourless
_exptl_crystal_density_diffrn 1.212
_exptl_crystal_density_method 'not measured'
_exptl_crystal_description needle
_exptl_crystal_F_000 856
_exptl_crystal_size_max .25
_exptl_crystal_size_mid .12
_exptl_crystal_size_min .10
_refine_diff_density_max 0.422
_refine_diff_density_min -0.327
_refine_ls_extinction_method none
_refine_ls_goodness_of_fit_ref 1.368
_refine_ls_hydrogen_treatment constr
_refine_ls_matrix_type full
_refine_ls_number_parameters 253
_refine_ls_number_reflns 3853
_refine_ls_number_restraints 0
_refine_ls_restrained_S_all 1.368
_refine_ls_R_factor_all 0.0985
_refine_ls_R_factor_gt 0.0569
_refine_ls_shift/su_max 0.000
_refine_ls_shift/su_mean 0.000
_refine_ls_structure_factor_coef Fsqd
_refine_ls_weighting_details 'calc w = 1/[\s^2^(Fo^2^)+(0.1000P)^2^+0.0000P] where P = (Fo^2^+2Fc^2^)/3'
_refine_ls_weighting_scheme calc
_refine_ls_wR_factor_gt 0.1806
_refine_ls_wR_factor_ref 0.1997
_reflns_number_gt 2480
_reflns_number_total 3853
_reflns_threshold_expression I>2\s(I)
_cod_data_source_file hg6099.cif
_cod_data_source_block I
_cod_original_sg_symbol_H-M 'P 21 /c'
_cod_database_code 2204700
_cod_database_fobs_code 2204700

loop_
_symmetry_equiv_pos_as_xyz
'x, y, z'
'x, -y+1/2, z+1/2'
'-x, -y, -z'
'-x, y-1/2, -z-1/2'

loop_
_atom_site_label
_atom_site_fract_x
_atom_site_fract_y
_atom_site_fract_z
_atom_site_U_iso_or_equiv
_atom_site_adp_type
_atom_site_calc_flag
_atom_site_refinement_flags
_atom_site_occupancy
_atom_site_type_symbol
P1 0.18858(9) 0.10332(5) 0.11946(4) 0.0471(2) Uani d . 1 P
O1 0.1602(2) 0.14008(13) 0.19154(9) 0.0518(5) Uani d . 1 O
C2 0.2924(3) 0.17541(18) 0.05857(14) 0.0471(7) Uani d . 1 C
H2 0.3448 0.1441 0.0215 0.056 Uiso calc R 1 H
O211 0.0348(3) 0.07888(18) 0.07421(11) 0.0753(7) Uani d . 1 O
C212 -0.0773(5) 0.0117(3) 0.1007(2) 0.0987(14) Uani d . 1 C
H21A -0.0384 -0.0521 0.0935 0.148 Uiso calc R 1 H
H21B -0.1751 0.0194 0.0752 0.148 Uiso calc R 1 H
H21C -0.0941 0.0225 0.1512 0.148 Uiso calc R 1 H
O221 0.2739(3) 0.00421(15) 0.11730(12) 0.0740(7) Uani d . 1 O
C222 0.3894(6) -0.0183(3) 0.1699(3) 0.1202(17) Uani d . 1 C
H22A 0.4657 0.0323 0.1723 0.180 Uiso calc R 1 H
H22B 0.4408 -0.0771 0.1571 0.180 Uiso calc R 1 H
H22C 0.3398 -0.0254 0.2161 0.180 Uiso calc R 1 H
C3 0.3038(3) 0.27026(17) 0.05990(12) 0.0398(6) Uani d . 1 C
C31 0.2258(3) 0.33823(16) 0.11000(12) 0.0378(6) Uani d . 1 C
C32 0.0643(3) 0.3431(2) 0.11279(16) 0.0559(7) Uani d . 1 C
H32 0.0042 0.3001 0.0861 0.067 Uiso calc R 1 H
C33 -0.0097(4) 0.4108(2) 0.15458(18) 0.0649(8) Uani d . 1 C
H33 -0.1191 0.4135 0.1557 0.078 Uiso calc R 1 H
C34 0.0772(4) 0.4744(2) 0.19462(16) 0.0599(8) Uani d . 1 C
H34 0.0274 0.5205 0.2226 0.072 Uiso calc R 1 H
C35 0.2377(4) 0.4692(2) 0.19285(15) 0.0593(8) Uani d . 1 C
H35 0.2971 0.5116 0.2204 0.071 Uiso calc R 1 H
C36 0.3131(3) 0.40190(19) 0.15081(14) 0.0498(7) Uani d . 1 C
H36 0.4225 0.3994 0.1499 0.060 Uiso calc R 1 H
O4 0.3890(2) 0.32430(12) 0.01210(9) 0.0477(5) Uani d . 1 O
N5 0.4611(2) 0.26929(14) -0.04584(10) 0.0389(5) Uani d . 1 N
C51 0.3860(3) 0.29731(17) -0.11594(13) 0.0398(6) Uani d . 1 C
C511 0.2550(3) 0.2258(2) -0.13311(17) 0.0613(8) Uani d . 1 C
H51A 0.2944 0.1618 -0.1277 0.092 Uiso calc R 1 H
H51B 0.2196 0.2352 -0.1818 0.092 Uiso calc R 1 H
H51C 0.1686 0.2356 -0.1006 0.092 Uiso calc R 1 H
C512 0.3215(4) 0.3995(2) -0.11905(16) 0.0606(8) Uani d . 1 C
H51D 0.2414 0.4073 -0.0831 0.091 Uiso calc R 1 H
H51E 0.2773 0.4113 -0.1659 0.091 Uiso calc R 1 H
H51F 0.4054 0.4441 -0.1101 0.091 Uiso calc R 1 H
C52 0.5259(3) 0.28685(16) -0.16505(12) 0.0367(6) Uani d . 1 C
C53 0.5281(3) 0.28241(18) -0.23953(13) 0.0497(7) Uani d . 1 C
H53 0.4350 0.2847 -0.2660 0.060 Uiso calc R 1 H
C54 0.6721(4) 0.2745(2) -0.27376(15) 0.0648(9) Uani d . 1 C
H54 0.6754 0.2711 -0.3238 0.078 Uiso calc R 1 H
C55 0.8106(4) 0.2715(2) -0.23495(17) 0.0662(9) Uani d . 1 C
H55 0.9064 0.2669 -0.2589 0.079 Uiso calc R 1 H
C56 0.8075(3) 0.2753(2) -0.16122(16) 0.0567(8) Uani d . 1 C
H56 0.9008 0.2731 -0.1349 0.068 Uiso calc R 1 H
C57 0.6648(3) 0.28260(17) -0.12622(13) 0.0389(6) Uani d . 1 C
C58 0.6350(3) 0.28876(19) -0.04588(13) 0.0438(6) Uani d . 1 C
C581 0.6836(4) 0.3866(2) -0.01636(16) 0.0618(8) Uani d . 1 C
H58A 0.6384 0.4361 -0.0457 0.093 Uiso calc R 1 H
H58B 0.7964 0.3919 -0.0171 0.093 Uiso calc R 1 H
H58C 0.6468 0.3931 0.0323 0.093 Uiso calc R 1 H
C582 0.7159(4) 0.2084(2) -0.00419(16) 0.0654(8) Uani d . 1 C
H58D 0.6909 0.2140 0.0461 0.098 Uiso calc R 1 H
H58E 0.8278 0.2131 -0.0105 0.098 Uiso calc R 1 H
H58F 0.6798 0.1477 -0.0220 0.098 Uiso calc R 1 H

loop_
_atom_site_aniso_label
_atom_site_aniso_U_11
_atom_site_aniso_U_22
_atom_site_aniso_U_33
_atom_site_aniso_U_12
_atom_site_aniso_U_13
_atom_site_aniso_U_23
P1 0.0642(5) 0.0362(4) 0.0409(4) -0.0065(3) 0.0078(3) 0.0009(3)
O1 0.0640(12) 0.0494(11) 0.0420(10) -0.0029(9) 0.0112(9) 0.0017(8)
C2 0.0615(17) 0.0390(14) 0.0408(14) 0.0005(12) 0.0145(12) -0.0050(11)
O211 0.0856(16) 0.0812(16) 0.0589(13) -0.0330(13) -0.0083(11) 0.0100(11)
C212 0.100(3) 0.111(3) 0.086(3) -0.058(3) -0.006(2) 0.014(2)
O221 0.1096(19) 0.0433(12) 0.0692(14) 0.0119(11) 0.0100(13) 0.0016(10)
C222 0.116(3) 0.089(3) 0.154(4) 0.039(3) -0.050(3) -0.035(3)
C3 0.0452(14) 0.0391(14) 0.0352(13) -0.0011(11) 0.0073(11) 0.0010(10)
C31 0.0476(15) 0.0317(12) 0.0340(12) 0.0018(10) 0.0098(11) 0.0023(10)
C32 0.0498(16) 0.0515(17) 0.0665(19) 0.0003(13) 0.0007(14) -0.0114(14)
C33 0.0535(18) 0.0585(19) 0.083(2) 0.0112(15) 0.0152(16) -0.0080(17)
C34 0.074(2) 0.0496(17) 0.0559(17) 0.0141(16) 0.0223(15) -0.0050(14)
C35 0.076(2) 0.0518(17) 0.0504(16) -0.0021(15) 0.0020(15) -0.0161(13)
C36 0.0498(16) 0.0479(15) 0.0517(16) -0.0027(12) 0.0032(12) -0.0069(13)
O4 0.0641(12) 0.0364(9) 0.0426(10) -0.0033(8) 0.0232(9) -0.0044(7)
N5 0.0451(12) 0.0385(11) 0.0332(10) 0.0022(9) 0.0109(9) -0.0059(8)
C51 0.0375(13) 0.0416(14) 0.0405(13) 0.0027(11) 0.0022(11) 0.0000(10)
C511 0.0415(15) 0.075(2) 0.0676(19) -0.0099(15) 0.0018(13) -0.0038(16)
C512 0.0636(19) 0.0553(18) 0.0630(18) 0.0239(15) 0.0068(15) 0.0065(15)
C52 0.0411(14) 0.0330(12) 0.0359(13) 0.0007(10) 0.0046(11) -0.0006(10)
C53 0.0645(18) 0.0481(15) 0.0366(14) 0.0028(13) -0.0028(13) -0.0009(11)
C54 0.090(2) 0.066(2) 0.0385(15) -0.0019(17) 0.0221(16) -0.0014(14)
C55 0.061(2) 0.072(2) 0.066(2) -0.0037(16) 0.0338(17) -0.0102(16)
C56 0.0406(15) 0.0679(19) 0.0616(19) -0.0010(13) 0.0103(13) -0.0092(15)
C57 0.0398(14) 0.0390(13) 0.0379(13) 0.0001(11) 0.0036(10) -0.0043(10)
C58 0.0433(14) 0.0502(15) 0.0380(13) 0.0036(12) 0.0008(11) -0.0038(11)
C581 0.0617(18) 0.070(2) 0.0533(17) -0.0145(15) -0.0018(14) -0.0184(15)
C582 0.070(2) 0.078(2) 0.0480(17) 0.0169(17) -0.0127(15) -0.0018(15)

loop_
_atom_type_symbol
_atom_type_description
_atom_type_scat_dispersion_real
_atom_type_scat_dispersion_imag
_atom_type_scat_source
C C 0.0033 0.0016 'International Tables Vol C Tables 4.2.6.8 and 6.1.1.4'
H H 0.0000 0.0000 'International Tables Vol C Tables 4.2.6.8 and 6.1.1.4'
N N 0.0061 0.0033 'International Tables Vol C Tables 4.2.6.8 and 6.1.1.4'
O O 0.0106 0.0060 'International Tables Vol C Tables 4.2.6.8 and 6.1.1.4'
P P 0.1023 0.0942 'International Tables Vol C Tables 4.2.6.8 and 6.1.1.4'

loop_
_geom_angle_atom_site_label_1
_geom_angle_atom_site_label_2
_geom_angle_atom_site_label_3
_geom_angle
_geom_angle_publ_flag
O1 P1 O221 114.49(12) y
O1 P1 O211 115.14(13) y
O221 P1 O211 100.15(14) y
O1 P1 C2 118.34(12) y
O221 P1 C2 105.00(13) y
O211 P1 C2 101.36(13) y
C212 O211 P1 120.6(2) ?
O211 C212 H21A 109.5 ?
O211 C212 H21B 109.5 ?
H21A C212 H21B 109.5 ?
O211 C212 H21C 109.5 ?
H21A C212 H21C 109.5 ?
H21B C212 H21C 109.5 ?
C222 O221 P1 119.9(2) ?
O221 C222 H22A 109.5 ?
O221 C222 H22B 109.5 ?
H22A C222 H22B 109.5 ?
O221 C222 H22C 109.5 ?
H22A C222 H22C 109.5 ?
H22B C222 H22C 109.5 ?
C2 C3 O4 125.1(2) y
C2 C3 C31 128.0(2) y
C3 C2 P1 126.7(2) y
C3 C2 H2 116.6 ?
P1 C2 H2 116.6 ?
O4 C3 C31 106.82(19) ?
C32 C31 C36 118.8(2) ?
C32 C31 C3 120.1(2) ?
C36 C31 C3 121.0(2) ?
C33 C32 C31 120.8(3) ?
C33 C32 H32 119.6 ?
C31 C32 H32 119.6 ?
C34 C33 C32 120.3(3) ?
C34 C33 H33 119.8 ?
C32 C33 H33 119.8 ?
C35 C34 C33 119.2(3) ?
C35 C34 H34 120.4 ?
C33 C34 H34 120.4 ?
C34 C35 C36 121.0(3) ?
C34 C35 H35 119.5 ?
C36 C35 H35 119.5 ?
C35 C36 C31 119.9(3) ?
C35 C36 H36 120.0 ?
C31 C36 H36 120.0 ?
C3 O4 N5 114.18(17) y
O4 N5 C51 108.90(17) ?
O4 N5 C58 108.63(17) ?
C51 N5 C58 111.61(18) y
N5 C51 C52 99.50(18) ?
N5 C51 C511 108.5(2) ?
C52 C51 C511 112.7(2) ?
N5 C51 C512 115.3(2) ?
C52 C51 C512 110.5(2) ?
C511 C51 C512 110.0(2) ?
C51 C511 H51A 109.5 ?
C51 C511 H51B 109.5 ?
H51A C511 H51B 109.5 ?
C51 C511 H51C 109.5 ?
H51A C511 H51C 109.5 ?
H51B C511 H51C 109.5 ?
C51 C512 H51D 109.5 ?
C51 C512 H51E 109.5 ?
H51D C512 H51E 109.5 ?
C51 C512 H51F 109.5 ?
H51D C512 H51F 109.5 ?
H51E C512 H51F 109.5 ?
C53 C52 C57 120.3(2) ?
C53 C52 C51 128.4(2) ?
C57 C52 C51 111.2(2) ?
C52 C53 C54 118.5(3) ?
C52 C53 H53 120.8 ?
C54 C53 H53 120.8 ?
C55 C54 C53 121.1(3) ?
C55 C54 H54 119.4 ?
C53 C54 H54 119.4 ?
C56 C55 C54 120.1(3) ?
C56 C55 H55 119.9 ?
C54 C55 H55 119.9 ?
C55 C56 C57 119.5(3) ?
C55 C56 H56 120.2 ?
C57 C56 H56 120.2 ?
C56 C57 C52 120.5(2) ?
C56 C57 C58 128.1(2) ?
C52 C57 C58 111.4(2) ?
N5 C58 C57 99.06(19) ?
N5 C58 C582 107.9(2) ?
C57 C58 C582 112.4(2) ?
N5 C58 C581 115.3(2) ?
C57 C58 C581 110.9(2) ?
C582 C58 C581 110.8(2) ?
C58 C581 H58A 109.5 ?
C58 C581 H58B 109.5 ?
H58A C581 H58B 109.5 ?
C58 C581 H58C 109.5 ?
H58A C581 H58C 109.5 ?
H58B C581 H58C 109.5 ?
C58 C582 H58D 109.5 ?
C58 C582 H58E 109.5 ?
H58D C582 H58E 109.5 ?
C58 C582 H58F 109.5 ?
H58D C582 H58F 109.5 ?
H58E C582 H58F 109.5 ?

loop_
_geom_bond_atom_site_label_1
_geom_bond_atom_site_label_2
_geom_bond_distance
_geom_bond_publ_flag
P1 O1 1.4531(19) y
P1 C2 1.753(3) y
P1 O221 1.563(2) y
P1 O211 1.587(2) y
O211 C212 1.425(4) ?
C212 H21A 0.9600 ?
C212 H21B 0.9600 ?
C212 H21C 0.9600 ?
O221 C222 1.418(5) ?
C222 H22A 0.9600 ?
C222 H22B 0.9600 ?
C222 H22C 0.9600 ?
C2 H2 0.9300 ?
C2 C3 1.329(3) y
C3 O4 1.372(3) y
C3 C31 1.486(3) ?
C31 C32 1.374(4) ?
C31 C36 1.382(4) ?
C32 C33 1.376(4) ?
C32 H32 0.9300 ?
C33 C34 1.372(4) ?
C33 H33 0.9300 ?
C34 C35 1.365(4) ?
C34 H34 0.9300 ?
C35 C36 1.380(4) ?
C35 H35 0.9300 ?
C36 H36 0.9300 ?
O4 N5 1.457(2) y
N5 C51 1.499(3) ?
N5 C58 1.501(3) ?
C51 C52 1.507(3) ?
C51 C511 1.528(4) ?
C51 C512 1.531(4) ?
C511 H51A 0.9600 ?
C511 H51B 0.9600 ?
C511 H51C 0.9600 ?
C512 H51D 0.9600 ?
C512 H51E 0.9600 ?
C512 H51F 0.9600 ?
C52 C53 1.383(3) ?
C52 C57 1.381(3) ?
C53 C54 1.383(4) ?
C53 H53 0.9300 ?
C54 C55 1.378(5) ?
C54 H54 0.9300 ?
C55 C56 1.369(4) ?
C55 H55 0.9300 ?
C56 C57 1.379(4) ?
C56 H56 0.9300 ?
C57 C58 1.515(3) ?
C58 C582 1.525(4) ?
C58 C581 1.528(4) ?
C581 H58A 0.9600 ?
C581 H58B 0.9600 ?
C581 H58C 0.9600 ?
C582 H58D 0.9600 ?
C582 H58E 0.9600 ?
C582 H58F 0.9600 ?

loop_
_cod_related_entry_id
_cod_related_entry_database
_cod_related_entry_code
1 ChemSpider 30654770
